data_9016181
loop_
_publ_author_name
'Giuseppetti, G.'
'Mazzi, F.'
'Tadini, C.'

_publ_section_title
;
 The crystal structure of synthetic burkeite
 Sample C
 Note sign of y-coordinate for O3 and O5 altered to reproduce reported bond lengths
;
_journal_name_full 'Neues Jahrbuch fur Mineralogie, Monatshefte'
_journal_page_first 203
_journal_page_last 221
_journal_volume 1988
_journal_year 1988
_chemical_compound_source Synthetic
_chemical_formula_sum 'C0.49 Na4 O7.51 S1.51'
_chemical_name_mineral Burkeite
_space_group_IT_number 59
_symmetry_space_group_name_Hall '-P 2c 2a'
_symmetry_space_group_name_H-M 'P m n m :2'
_cell_angle_alpha 90
_cell_angle_beta 90
_cell_angle_gamma 90
_cell_length_a 5.198
_cell_length_b 9.255
_cell_length_c 7.085
_cell_formula_units_Z 2
_cell_volume 340.842
_database_code_amcsd 0014825
_exptl_crystal_density_diffrn 2.596
_cod_original_sg_symbol_H-M 'P m n m'
_cod_original_formula_sum 'Na4 C.49 S1.51 O7.51'
_cod_database_code 9016181

loop_
_space_group_symop_operation_xyz
x,y,z
1/2-x,y,z
1/2+x,-y,-z
x,y,1/2-z
-x,-y,1/2+z
1/2+x,-y,1/2+z
1/2-x,y,1/2-z
-x,-y,-z

loop_
_atom_site_label
_atom_site_fract_x
_atom_site_fract_y
_atom_site_fract_z
_atom_site_occupancy
_atom_site_U_iso_or_equiv
Na1 0.25000 0.75120 0.00470 1.00000 0.03027
Na2 0.25000 0.42500 0.25000 1.00000 0.07333
Na3 0.75000 0.88050 0.25000 1.00000 0.03103
C 0.75000 0.56060 0.25000 0.49000 0.02330
S1 0.75000 0.56060 0.25000 0.51000 0.02330
S2 0.29420 0.08960 0.25000 0.50000 0.01646
O1 0.75000 0.42160 0.25000 0.83000 0.05319
O2 0.53580 0.64290 0.25000 0.83000 0.03420
O3 0.75000 -0.47010 0.08540 0.17000 0.07472
O4 0.93100 0.58340 0.08880 0.17000 0.05699
O5 0.18920 -0.16060 0.08160 0.50000 0.03673
O6 0.21770 -0.06510 0.25000 0.50000 0.02153
O7 0.57550 0.10710 0.25000 0.50000 0.02913

loop_
_cod_related_entry_id
_cod_related_entry_database
_cod_related_entry_code
1 AMCSD 0014825
